data_9010557
loop_
_publ_author_name
'Johnsen, O.'
'Grice, J. D.'

_publ_section_title
;
 The crystal chemistry of the eudialyte group
 Loclaity: Narssarssuk pegmatite, South Greenland
 Sample: #14
 Note: additional sites with low but unreported occupancies excluded
;
_journal_name_full 'The Canadian Mineralogist'
_journal_page_first 865
_journal_page_last 891
_journal_volume 37
_journal_year 1999
_chemical_formula_sum
;Ca5.22 Ce0.192 Cl1.6 Fe2.61 H0.4 K0.3 La0.018 Mn0.6 Na14.28 Nb0.128 Nd0.036
 O74.94 Si25.918 Sr0.06 Ti0.09 Y0.18 Zr2.85
;
_chemical_name_mineral Eudialyte
_space_group_IT_number 166
_symmetry_space_group_name_Hall '-R 3 2"'
_symmetry_space_group_name_H-M 'R -3 m :H'
_cell_angle_alpha 90
_cell_angle_beta 90
_cell_angle_gamma 120
_cell_formula_units_Z 3
_cell_length_a 14.2257
_cell_length_b 14.2257
_cell_length_c 30.006
_cell_volume 5258.792
_database_code_amcsd 0005620
_exptl_crystal_density_diffrn 2.884
_cod_original_sg_symbol_H-M 'R -3 m'
_cod_original_formula_sum
;Ca5.22 Mn.6 Y.18 Ce.192 Nd.036 La.018 Fe2.61 Si25.918 Nb.128 Na14.28 Sr.06
 K.3 Zr2.85 Ti.09 O74.94 (Cl1.6 H.4)
;
_cod_database_code 9010557

loop_
_space_group_symop_operation_xyz
x,y,z
2/3+x,1/3+y,1/3+z
1/3+x,2/3+y,2/3+z
x,x-y,z
2/3+x,1/3+x-y,1/3+z
1/3+x,2/3+x-y,2/3+z
y,x,-z
2/3+y,1/3+x,1/3-z
1/3+y,2/3+x,2/3-z
-x+y,y,z
2/3-x+y,1/3+y,1/3+z
1/3-x+y,2/3+y,2/3+z
-x,-x+y,-z
2/3-x,1/3-x+y,1/3-z
1/3-x,2/3-x+y,2/3-z
-y,-x,z
2/3-y,1/3-x,1/3+z
1/3-y,2/3-x,2/3+z
x-y,-y,-z
2/3+x-y,1/3-y,1/3-z
1/3+x-y,2/3-y,2/3-z
y,-x+y,-z
2/3+y,1/3-x+y,1/3-z
1/3+y,2/3-x+y,2/3-z
-x+y,-x,z
2/3-x+y,1/3-x,1/3+z
1/3-x+y,2/3-x,2/3+z
-x,-y,-z
2/3-x,1/3-y,1/3-z
1/3-x,2/3-y,2/3-z
-y,x-y,z
2/3-y,1/3+x-y,1/3+z
1/3-y,2/3+x-y,2/3+z
x-y,x,-z
2/3+x-y,1/3+x,1/3-z
1/3+x-y,2/3+x,2/3-z

loop_
_atom_site_label
_atom_site_fract_x
_atom_site_fract_y
_atom_site_fract_z
_atom_site_occupancy
_atom_site_U_iso_or_equiv
_atom_site_type_symbol
_atom_site_attached_hydrogens
CaM1 0.00000 0.73990 0.50000 0.87000 0.01000 Ca 0
MnM1 0.00000 0.73990 0.50000 0.05000 0.01000 Mn 0
YM1 0.00000 0.73990 0.50000 0.03000 0.01000 Y 0
CeM1 0.00000 0.73990 0.50000 0.01200 0.01000 Ce 0
NdM1 0.00000 0.73990 0.50000 0.00600 0.01000 Nd 0
LaM1 0.00000 0.73990 0.50000 0.00300 0.01000 La 0
FeM24 0.00000 0.50000 0.50000 0.80000 0.06000 Fe 0
MnM25 -0.05550 0.47230 0.49660 0.05000 0.02000 Mn 0
FeM25 -0.05550 0.47230 0.49660 0.03500 0.02000 Fe 0
SiM3 0.00000 0.00000 -0.12700 0.17000 0.04000 Si 0
NbM3 0.00000 0.00000 -0.12700 0.01000 0.04000 Nb 0
SiM3b 0.01320 -0.01320 -0.11330 0.13000 0.04000 Si 0
NbM3b 0.01320 -0.01320 -0.11330 0.00800 0.04000 Nb 0
Si7_1 0.00000 0.00000 0.08080 0.37500 0.01000 Si 0
Si7_2 0.00000 0.00000 0.08080 0.02400 0.01000 Si 0
Na1a 0.22500 -0.22500 0.01160 0.48000 0.04000 Na 0
Na1b 0.24930 -0.24930 -0.00270 0.48000 0.04000 Na 0
Na4 0.56230 -0.56230 0.11670 0.92000 0.05000 Na 0
CeNa4 0.56230 -0.56230 0.11670 0.02000 0.05000 Ce 0
SrNa4 0.56230 -0.56230 0.11670 0.01000 0.05000 Sr 0
KNa4 0.56230 -0.56230 0.11670 0.05000 0.05000 K 0
Na5 -0.06610 0.09460 0.00520 0.25000 0.10000 Na 0
Zr 0.50000 0.50000 0.00000 0.95000 0.01000 Zr 0
Ti 0.50000 0.50000 0.00000 0.03000 0.01000 Ti 0
Nb 0.50000 0.50000 0.00000 0.02000 0.01000 Nb 0
Si1 0.40350 -0.40350 0.08400 1.00000 0.01000 Si 0
Si3 0.12410 -0.12410 0.09190 1.00000 0.01000 Si 0
Si5 0.33910 0.27560 0.07000 1.00000 0.01000 Si 0
O1 0.27170 -0.27170 0.08900 1.00000 0.02000 O 0
O2 0.44750 -0.44750 0.12220 1.00000 0.02000 O 0
O3 0.42670 -0.42670 0.03400 1.00000 0.03000 O 0
O7 0.23050 0.28270 0.05970 1.00000 0.03000 O 0
O8 0.15370 -0.15370 0.13820 1.00000 0.02000 O 0
O9 0.05950 -0.05950 0.09670 1.00000 0.05000 O 0
O13 0.43510 0.36690 0.04130 1.00000 0.03000 O 0
O14 0.36630 0.28800 0.12230 1.00000 0.02000 O 0
O15 0.84130 -0.84130 0.05110 1.00000 0.02000 O 0
O19 0.04690 -0.04690 0.83810 0.26000 0.06000 O 0
O20 0.00000 0.00000 0.02780 0.49000 0.02000 O 0
ClX1a 0.00000 0.00000 0.74280 0.80000 0.07000 Cl 0
O-HX1a 0.00000 0.00000 0.74280 0.20000 0.07000 O 0

loop_
_cod_changelog_entry_id
_cod_changelog_entry_author
_cod_changelog_entry_date
_cod_changelog_entry_text
1
;cod-tools version 3.8.0
Id: cif_guess_AMCSD_atom_types 9581 2023-05-17 12:35:41Z saulius
;
2023-05-23T09:22:34+03:00
;Derived atom types and hydrogen counts
from atom names that follow the AMCSD naming convention
(Wat == water, O-H == hydroxyl).
;
2
;cod-tools version 3.10.1
Id: cif_fix_AMCSD_atom_labels 10224 2024-08-07 11:09:31Z saulius
;
2024-08-07T19:39:59+03:00
;Changed the following '_atom_site_label' values:
the first duplicated label 'Si7'  converted to 'Si7_1'
duplicated label 'Si7' at index 14 converted to 'Si7_2'
;

loop_
_cod_related_entry_id
_cod_related_entry_database
_cod_related_entry_code
1 AMCSD 0005620
